data_1547436
loop_
_publ_author_name
'Anuradha R. Pallipurath'
'Jonathan M. Skelton'
'Mark R. Warren'
'Naghmeh Kamali'
'Patrick McArdle'
'Andrea Erxleben'

_publ_section_title
;
 Sulfamerazine: Understanding the Influence of Slip Planes in the
 Polymorphic Phase Transformation through X-Ray Crystallographic Studies
 and ab Initio Lattice Dynamics
;
_journal_name_full 'Molecular Pharmaceutics'
_journal_page_first 3735
_journal_page_last 3748
_journal_paper_doi 10.1021/acs.molpharmaceut.5b00504
_journal_volume 12
_journal_year 2015
_chemical_formula_moiety 'C11 H12 N4 O2 S'
_chemical_formula_sum 'C11 H12 N4 O2 S'
_chemical_formula_weight 264.31
_chemical_name_common Sulfamerazine
_chemical_name_systematic 4-amino-N-(4-methylpyrimidin-2-yl)
_space_group_IT_number 61
_space_group_name_Hall '-P 2ac 2ab'
_symmetry_cell_setting orthorhombic
_symmetry_space_group_name_Hall '-P 2ac 2ab'
_symmetry_space_group_name_H-M 'P b c a'
_atom_sites_solution_hydrogens geom
_atom_sites_solution_primary direct
_atom_sites_solution_secondary difmap
_cell_angle_alpha 90.00
_cell_angle_beta 90.00
_cell_angle_gamma 90.00
_cell_formula_units_Z 8
_cell_length_a 9.0823(3)
_cell_length_b 11.5422(2)
_cell_length_c 22.8439(3)
_cell_measurement_reflns_used 7632
_cell_measurement_temperature 150
_cell_measurement_theta_max 29.4420
_cell_measurement_theta_min 1.7350
_cell_volume 2394.72(9)
_computing_cell_refinement
;
CrysAlisPro, Agilent Technologies,
Version 1.171.37.34 (release 22-05-2014 CrysAlis171 .NET)
(compiled May 22 2014,16:03:01)
;
_computing_data_collection
;
CrysAlisPro, Agilent Technologies,
Version 1.171.37.34 (release 22-05-2014 CrysAlis171 .NET)
(compiled May 22 2014,16:03:01)
;
_computing_data_reduction
;
CrysAlisPro, Agilent Technologies,
Version 1.171.37.34 (release 22-05-2014 CrysAlis171 .NET)
(compiled May 22 2014,16:03:01)
;
_computing_molecular_graphics
;
 ORTEX, McArdle, P. (1995) J.Appl.Cryst.,28,65-65
;
_computing_publication_material
;
 Ciftab, G.M. Sheldrick, G.M. (2008) Acta Crystallogr.,D64,112-122
;
_computing_structure_refinement
;
 SHELXL-97/2, G.M. Sheldrick, G.M. (2008) Acta Crystallogr.,D64,112-122
;
_computing_structure_solution
;
 SHELXS-97, Sheldrick, G.M. (2008) Acta Crystallogr.,D64,112-122
;
_diffrn_ambient_temperature 150
_diffrn_measured_fraction_theta_full 0.971
_diffrn_measured_fraction_theta_max 0.971
_diffrn_measurement_details
;
#__ type_ start__ end____ width___ exp.time_
  1 omega  -60.00  115.00   1.0000    0.4000
omega____ theta____ kappa____ phi______ frames
    -       30.0000    0.0000    0.0000 175
 
#__ type_ start__ end____ width___ exp.time_
  2 omega  -60.00   60.00   1.0000    0.4000
omega____ theta____ kappa____ phi______ frames
    -       30.0000  -50.0000    0.0000 120
 
#__ type_ start__ end____ width___ exp.time_
  3 omega  -60.00   60.00   1.0000    0.4000
omega____ theta____ kappa____ phi______ frames
    -       30.0000  -50.0000  120.0000 120
 
;
_diffrn_measurement_device 'CrystalLogic Kappa (3 circle)'
_diffrn_measurement_device_type 'Rigaku Saturn724+ (2x2 bin mode)'
_diffrn_measurement_method
;
omega rotation with 1 degree frames
;
_diffrn_measurement_specimen_support 'MiTeGen loop'
_diffrn_orient_matrix_UB_11 0.0153225000
_diffrn_orient_matrix_UB_12 -0.0453942000
_diffrn_orient_matrix_UB_21 0.0280480000
_diffrn_orient_matrix_UB_22 -0.0312259000
_diffrn_orient_matrix_UB_23 0.0231388000
_diffrn_orient_matrix_UB_31 -0.0688795000
_diffrn_orient_matrix_UB_32 -0.0228787000
_diffrn_orient_matrix_UB_33 0.0052775000
_diffrn_radiation_monochromator 'double crystal Silicon 111'
_diffrn_radiation_source 'Diamond Light Source Beamline I19'
_diffrn_radiation_type Synchrotron
_diffrn_radiation_wavelength 0.68890
_diffrn_reflns_av_R_equivalents 0.0641
_diffrn_reflns_limit_h_max 10
_diffrn_reflns_limit_h_min -12
_diffrn_reflns_limit_k_max 13
_diffrn_reflns_limit_k_min -16
_diffrn_reflns_limit_l_max 32
_diffrn_reflns_limit_l_min -30
_diffrn_reflns_number 21390
_diffrn_reflns_theta_full 29.48
_diffrn_reflns_theta_max 29.4766
_diffrn_reflns_theta_min 1.73
_exptl_absorpt_coefficient_mu 0.270
_exptl_absorpt_correction_T_max 1.00000
_exptl_absorpt_correction_T_min 0.95776
_exptl_absorpt_correction_type multi-scan
_exptl_absorpt_process_details
;
CrysAlisPro, Agilent Technologies,
Version 1.171.36.28 (release 01-02-2013 CrysAlis171 .NET)
Empirical absorption correction using spherical harmonics,
implemented in SCALE3 ABSPACK scaling algorithm.
;
_exptl_crystal_colour Colourless
_exptl_crystal_density_diffrn 1.466
_exptl_crystal_density_method 'not measured'
_exptl_crystal_description Parallelepiped
_exptl_crystal_F_000 1104
_exptl_crystal_size_max 0.50
_exptl_crystal_size_mid 0.40
_exptl_crystal_size_min 0.20
_refine_diff_density_max 0.368
_refine_diff_density_min -0.398
_refine_diff_density_rms 0.063
_refine_ls_extinction_method none
_refine_ls_goodness_of_fit_ref 1.001
_refine_ls_hydrogen_treatment constr
_refine_ls_matrix_type full
_refine_ls_number_parameters 176
_refine_ls_number_reflns 3547
_refine_ls_number_restraints 0
_refine_ls_restrained_S_all 1.001
_refine_ls_R_factor_all 0.0614
_refine_ls_R_factor_gt 0.0440
_refine_ls_shift/su_max 0.001
_refine_ls_shift/su_mean 0.000
_refine_ls_structure_factor_coef Fsqd
_refine_ls_weighting_details 'calc w=1/[\s^2^(Fo^2^)+(0.0463P)^2^+1.4827P] where P=(Fo^2^+2Fc^2^)/3'
_refine_ls_weighting_scheme calc
_refine_ls_wR_factor_gt 0.1026
_refine_ls_wR_factor_ref 0.1132
_reflns_number_gt 2776
_reflns_number_total 3547
_reflns_threshold_expression >2sigma(I)
_cod_data_source_file Exp_Form-II2FSynchrotron_Form-II_150K.cif
_cod_data_source_block 150k_smz-f2_a
_cod_original_sg_symbol_H-M Pbca
_cod_database_code 1547436

loop_
_symmetry_equiv_pos_as_xyz
'x, y, z'
'-x+1/2, -y, z+1/2'
'-x, y+1/2, -z+1/2'
'x+1/2, -y+1/2, -z'
'-x, -y, -z'
'x-1/2, y, -z-1/2'
'x, -y-1/2, z-1/2'
'-x-1/2, y-1/2, z'

loop_
_atom_site_label
_atom_site_type_symbol
_atom_site_fract_x
_atom_site_fract_y
_atom_site_fract_z
_atom_site_U_iso_or_equiv
_atom_site_adp_type
_atom_site_occupancy
_atom_site_symmetry_multiplicity
_atom_site_calc_flag
_atom_site_refinement_flags
_atom_site_disorder_assembly
_atom_site_disorder_group
S1 S 0.33135(5) 0.34577(3) 0.389642(16) 0.01961(11) Uani 1 1 d . . .
O2 O 0.19607(14) 0.39692(10) 0.40964(5) 0.0243(3) Uani 1 1 d . . .
O1 O 0.34156(15) 0.22212(9) 0.38662(5) 0.0262(3) Uani 1 1 d . . .
N4 N 0.66706(17) 0.42607(12) 0.48537(6) 0.0224(3) Uani 1 1 d . . .
N3 N 0.65635(17) 0.28448(11) 0.40862(6) 0.0232(3) Uani 1 1 d . . .
N2 N 0.45143(17) 0.39522(12) 0.43710(6) 0.0217(3) Uani 1 1 d . . .
N1 N 0.4534(2) 0.53234(15) 0.15421(7) 0.0306(4) Uani 1 1 d . . .
C1 C 0.3740(2) 0.40315(13) 0.32133(7) 0.0204(3) Uani 1 1 d . . .
C2 C 0.4473(2) 0.33594(15) 0.27996(7) 0.0271(4) Uani 1 1 d . . .
H2 H 0.4766 0.2610 0.2893 0.035 Uiso 1 1 calc R . .
C3 C 0.4766(2) 0.38030(14) 0.22515(7) 0.0277(4) Uani 1 1 d . . .
H3 H 0.5276 0.3355 0.1981 0.036 Uiso 1 1 calc R . .
C4 C 0.4303(2) 0.49251(14) 0.20972(7) 0.0239(4) Uani 1 1 d . . .
C5 C 0.3568(2) 0.55909(13) 0.25213(8) 0.0248(4) Uani 1 1 d . . .
H5 H 0.3260 0.6337 0.2429 0.032 Uiso 1 1 calc R . .
C6 C 0.3296(2) 0.51540(13) 0.30736(7) 0.0225(3) Uani 1 1 d . . .
H6 H 0.2819 0.5607 0.3351 0.029 Uiso 1 1 calc R . .
C7 C 0.5982(2) 0.36590(13) 0.44307(6) 0.0204(3) Uani 1 1 d . . .
C8 C 0.8091(2) 0.40035(15) 0.49306(7) 0.0253(4) Uani 1 1 d . . .
H8 H 0.8618 0.4398 0.5217 0.033 Uiso 1 1 calc R . .
C9 C 0.8804(2) 0.31779(16) 0.46021(7) 0.0269(4) Uani 1 1 d . . .
H9 H 0.9795 0.3013 0.4662 0.035 Uiso 1 1 calc R . .
C10 C 0.7997(2) 0.26014(14) 0.41790(7) 0.0243(4) Uani 1 1 d . . .
C11 C 0.8672(2) 0.16665(17) 0.38124(9) 0.0349(5) Uani 1 1 d . . .
H11A H 0.8220 0.0937 0.3905 0.045 Uiso 1 1 calc R . .
H11B H 0.9709 0.1624 0.3891 0.045 Uiso 1 1 calc R . .
H11C H 0.8520 0.1839 0.3406 0.045 Uiso 1 1 calc R . .
H1N2 H 0.420(3) 0.4462(19) 0.4572(10) 0.034(6) Uiso 1 1 d . . .
H1N1 H 0.515(3) 0.4934(19) 0.1350(10) 0.034(6) Uiso 1 1 d . . .
H2N1 H 0.444(3) 0.605(2) 0.1457(11) 0.046(7) Uiso 1 1 d . . .

loop_
_atom_site_aniso_label
_atom_site_aniso_U_11
_atom_site_aniso_U_22
_atom_site_aniso_U_33
_atom_site_aniso_U_23
_atom_site_aniso_U_13
_atom_site_aniso_U_12
S1 0.0206(2) 0.02056(18) 0.01770(17) -0.00147(12) -0.00039(14) -0.00231(15)
O2 0.0186(7) 0.0323(6) 0.0220(5) -0.0012(4) 0.0006(5) -0.0017(5)
O1 0.0346(8) 0.0195(5) 0.0244(6) -0.0008(4) -0.0003(5) -0.0052(5)
N4 0.0216(8) 0.0245(6) 0.0211(6) -0.0016(5) -0.0014(5) 0.0019(6)
N3 0.0236(9) 0.0232(6) 0.0229(6) -0.0007(5) 0.0021(6) 0.0038(6)
N2 0.0199(8) 0.0230(6) 0.0221(6) -0.0066(5) -0.0014(5) 0.0024(6)
N1 0.0401(11) 0.0267(7) 0.0251(7) 0.0030(6) 0.0094(7) 0.0032(7)
C1 0.0209(9) 0.0213(7) 0.0190(7) -0.0011(5) -0.0001(6) -0.0012(6)
C2 0.0325(11) 0.0235(8) 0.0252(8) 0.0001(6) 0.0038(7) 0.0056(7)
C3 0.0336(11) 0.0259(8) 0.0237(8) -0.0016(6) 0.0084(7) 0.0047(7)
C4 0.0265(10) 0.0235(7) 0.0218(7) 0.0002(6) 0.0026(6) -0.0037(7)
C5 0.0289(11) 0.0185(7) 0.0271(8) 0.0008(6) 0.0038(7) 0.0003(7)
C6 0.0240(10) 0.0199(7) 0.0237(7) -0.0034(5) 0.0040(6) -0.0002(6)
C7 0.0229(10) 0.0200(7) 0.0182(6) 0.0020(5) 0.0007(6) -0.0003(6)
C8 0.0212(10) 0.0321(8) 0.0228(7) 0.0011(6) -0.0031(6) 0.0004(7)
C9 0.0194(10) 0.0355(9) 0.0258(8) 0.0055(7) 0.0012(7) 0.0047(7)
C10 0.0256(10) 0.0240(7) 0.0234(7) 0.0047(6) 0.0051(7) 0.0045(7)
C11 0.0337(13) 0.0332(9) 0.0377(10) -0.0033(7) 0.0071(8) 0.0107(8)

loop_
_atom_type_symbol
_atom_type_description
_atom_type_scat_dispersion_real
_atom_type_scat_dispersion_imag
_atom_type_scat_source
C C 0.0033 0.0016 'International Tables Vol C Tables 4.2.6.8 and 6.1.1.4'
H H 0.0000 0.0000 'International Tables Vol C Tables 4.2.6.8 and 6.1.1.4'
N N 0.0061 0.0033 'International Tables Vol C Tables 4.2.6.8 and 6.1.1.4'
O O 0.0106 0.0060 'International Tables Vol C Tables 4.2.6.8 and 6.1.1.4'
S S 0.1246 0.1234 'International Tables Vol C Tables 4.2.6.8 and 6.1.1.4'

loop_
_geom_angle_atom_site_label_1
_geom_angle_atom_site_label_2
_geom_angle_atom_site_label_3
_geom_angle
_geom_angle_site_symmetry_1
_geom_angle_site_symmetry_3
O1 S1 O2 118.69(8) . .
O1 S1 N2 109.61(8) . .
O2 S1 N2 102.44(7) . .
O1 S1 C1 108.78(7) . .
O2 S1 C1 108.61(8) . .
N2 S1 C1 108.20(8) . .
C8 N4 C7 115.42(15) . .
C7 N3 C10 115.86(15) . .
C7 N2 S1 128.42(12) . .
C7 N2 H1N2 117.7(17) . .
S1 N2 H1N2 113.7(17) . .
C4 N1 H1N1 114.1(15) . .
C4 N1 H2N1 121.3(16) . .
H1N1 N1 H2N1 118(2) . .
C2 C1 C6 120.05(15) . .
C2 C1 S1 120.23(12) . .
C6 C1 S1 119.67(12) . .
C3 C2 C1 120.13(16) . .
C3 C2 H2 119.9 . .
C1 C2 H2 119.9 . .
C2 C3 C4 120.78(15) . .
C2 C3 H3 119.6 . .
C4 C3 H3 119.6 . .
N1 C4 C5 121.96(16) . .
N1 C4 C3 119.79(16) . .
C5 C4 C3 118.22(15) . .
C6 C5 C4 121.00(15) . .
C6 C5 H5 119.5 . .
C4 C5 H5 119.5 . .
C5 C6 C1 119.80(15) . .
C5 C6 H6 120.1 . .
C1 C6 H6 120.1 . .
N3 C7 N4 127.11(17) . .
N3 C7 N2 119.73(15) . .
N4 C7 N2 113.16(14) . .
N4 C8 C9 122.51(17) . .
N4 C8 H8 118.7 . .
C9 C8 H8 118.7 . .
C8 C9 C10 117.70(18) . .
C8 C9 H9 121.2 . .
C10 C9 H9 121.2 . .
N3 C10 C9 121.40(16) . .
N3 C10 C11 117.22(17) . .
C9 C10 C11 121.36(18) . .
C10 C11 H11A 109.5 . .
C10 C11 H11B 109.5 . .
H11A C11 H11B 109.5 . .
C10 C11 H11C 109.5 . .
H11A C11 H11C 109.5 . .
H11B C11 H11C 109.5 . .

loop_
_geom_bond_atom_site_label_1
_geom_bond_atom_site_label_2
_geom_bond_distance
_geom_bond_site_symmetry_2
S1 O1 1.4318(12) .
S1 O2 1.4377(13) .
S1 N2 1.6402(15) .
S1 C1 1.7390(16) .
N4 C8 1.335(2) .
N4 C7 1.344(2) .
N3 C7 1.335(2) .
N3 C10 1.349(2) .
N2 C7 1.382(2) .
N2 H1N2 0.80(2) .
N1 C4 1.365(2) .
N1 H1N1 0.84(2) .
N1 H2N1 0.86(2) .
C1 C2 1.392(2) .
C1 C6 1.394(2) .
C2 C3 1.379(2) .
C2 H2 0.9300 .
C3 C4 1.407(2) .
C3 H3 0.9300 .
C4 C5 1.405(2) .
C5 C6 1.381(2) .
C5 H5 0.9300 .
C6 H6 0.9300 .
C8 C9 1.375(2) .
C8 H8 0.9300 .
C9 C10 1.384(3) .
C9 H9 0.9300 .
C10 C11 1.497(2) .
C11 H11A 0.9600 .
C11 H11B 0.9600 .
C11 H11C 0.9600 .

loop_
_geom_hbond_atom_site_label_D
_geom_hbond_atom_site_label_H
_geom_hbond_atom_site_label_A
_geom_hbond_distance_DH
_geom_hbond_distance_HA
_geom_hbond_distance_DA
_geom_hbond_angle_DHA
_geom_hbond_site_symmetry_A
C6 H6 O1 0.93 2.47 3.375(2) 163.8 8_665
C8 H8 O2 0.93 2.51 3.228(2) 134.5 5_666
C9 H9 O2 0.93 2.60 3.223(2) 124.9 1_655
N2 H1N2 N4 0.80(2) 2.13(2) 2.924(2) 176(2) 5_666
N1 H1N1 O2 0.84(2) 2.23(2) 3.070(2) 174(2) 6_656
N1 H2N1 O1 0.86(2) 2.49(2) 3.022(2) 121(2) 3_655
N1 H2N1 N3 0.86(2) 2.58(3) 3.395(2) 157(2) 3_655

loop_
_geom_torsion_atom_site_label_1
_geom_torsion_atom_site_label_2
_geom_torsion_atom_site_label_3
_geom_torsion_atom_site_label_4
_geom_torsion
_geom_torsion_site_symmetry_1
_geom_torsion_site_symmetry_2
_geom_torsion_site_symmetry_3
_geom_torsion_site_symmetry_4
O1 S1 N2 C7 46.26(16) . . . .
O2 S1 N2 C7 173.16(14) . . . .
C1 S1 N2 C7 -72.22(16) . . . .
O1 S1 C1 C2 -17.25(18) . . . .
O2 S1 C1 C2 -147.75(15) . . . .
N2 S1 C1 C2 101.76(16) . . . .
O1 S1 C1 C6 160.36(14) . . . .
O2 S1 C1 C6 29.86(16) . . . .
N2 S1 C1 C6 -80.62(16) . . . .
C6 C1 C2 C3 0.2(3) . . . .
S1 C1 C2 C3 177.81(15) . . . .
C1 C2 C3 C4 -1.5(3) . . . .
C2 C3 C4 N1 -176.44(18) . . . .
C2 C3 C4 C5 1.6(3) . . . .
N1 C4 C5 C6 177.50(18) . . . .
C3 C4 C5 C6 -0.5(3) . . . .
C4 C5 C6 C1 -0.7(3) . . . .
C2 C1 C6 C5 0.9(3) . . . .
S1 C1 C6 C5 -176.73(14) . . . .
C10 N3 C7 N4 0.4(2) . . . .
C10 N3 C7 N2 -179.15(14) . . . .
C8 N4 C7 N3 0.0(2) . . . .
C8 N4 C7 N2 179.64(14) . . . .
S1 N2 C7 N3 -2.6(2) . . . .
S1 N2 C7 N4 177.74(12) . . . .
C7 N4 C8 C9 -0.2(2) . . . .
N4 C8 C9 C10 -0.1(3) . . . .
C7 N3 C10 C9 -0.7(2) . . . .
C7 N3 C10 C11 178.19(15) . . . .
C8 C9 C10 N3 0.6(3) . . . .
C8 C9 C10 C11 -178.27(17) . . . .
